data_7130024
loop_
_publ_author_name
'Jin, Zongwen'
'Zhao, Jiang-Lin'
'Xuan, Shuguang'
'Chen, Yan'
'Chen, Kai'
'Redshaw, Carl'

_publ_section_title
;
 Highly selective recognition of the Al(ClO4)3 molecule by a mono-pyrene
 substituted thiacalix[4]arene chemosensor
;
_journal_name_full 'Chemical Communications'
_journal_paper_doi 10.1039/D2CC01609E
_journal_year 2022
_chemical_formula_sum 'C60 H63 Cl2 N4 O4 S4'
_chemical_formula_weight 1103.28
_space_group_crystal_system triclinic
_space_group_IT_number 2
_space_group_name_Hall '-P 1'
_space_group_name_H-M_alt 'P -1'
_atom_sites_solution_hydrogens geom
_audit_creation_method SHELXL-2018/3
_audit_update_record
;
2021-12-20 deposited with the CCDC.	2022-04-27 downloaded from the CCDC.
;
_cell_angle_alpha 73.023(6)
_cell_angle_beta 69.682(5)
_cell_angle_gamma 71.576(5)
_cell_formula_units_Z 2
_cell_length_a 13.6599(17)
_cell_length_b 15.397(2)
_cell_length_c 15.955(2)
_cell_measurement_reflns_used 9791
_cell_measurement_temperature 193(2)
_cell_measurement_theta_max 53.90
_cell_measurement_theta_min 2.62
_cell_volume 2922.3(7)
_computing_structure_refinement 'SHELXL-2018/3 (Sheldrick, 2018)'
_computing_structure_solution 'SHELXT 2014/5 (Sheldrick, 2014)'
_diffrn_ambient_temperature 193(2)
_diffrn_measured_fraction_theta_full 0.993
_diffrn_measured_fraction_theta_max 0.993
_diffrn_measurement_device_type 'Bruker APEX-II CCD'
_diffrn_measurement_method '\f and \w scans'
_diffrn_radiation_type GaK\a
_diffrn_radiation_wavelength 1.34139
_diffrn_reflns_av_R_equivalents 0.0714
_diffrn_reflns_av_unetI/netI 0.0692
_diffrn_reflns_Laue_measured_fraction_full 0.993
_diffrn_reflns_Laue_measured_fraction_max 0.993
_diffrn_reflns_limit_h_max 16
_diffrn_reflns_limit_h_min -15
_diffrn_reflns_limit_k_max 18
_diffrn_reflns_limit_k_min -18
_diffrn_reflns_limit_l_max 18
_diffrn_reflns_limit_l_min -18
_diffrn_reflns_number 30182
_diffrn_reflns_point_group_measured_fraction_full 0.993
_diffrn_reflns_point_group_measured_fraction_max 0.993
_diffrn_reflns_theta_full 52.997
_diffrn_reflns_theta_max 52.997
_diffrn_reflns_theta_min 2.625
_exptl_absorpt_coefficient_mu 1.792
_exptl_crystal_colour colourless
_exptl_crystal_density_diffrn 1.254
_exptl_crystal_description lump
_exptl_crystal_F_000 1162
_exptl_crystal_size_max 0.200
_exptl_crystal_size_mid 0.150
_exptl_crystal_size_min 0.150
_refine_diff_density_max 1.399
_refine_diff_density_min -0.845
_refine_diff_density_rms 0.140
_refine_ls_extinction_method none
_refine_ls_goodness_of_fit_ref 1.093
_refine_ls_hydrogen_treatment constr
_refine_ls_matrix_type full
_refine_ls_number_parameters 682
_refine_ls_number_reflns 10238
_refine_ls_number_restraints 12
_refine_ls_restrained_S_all 1.099
_refine_ls_R_factor_all 0.0890
_refine_ls_R_factor_gt 0.0741
_refine_ls_shift/su_max 0.000
_refine_ls_shift/su_mean 0.000
_refine_ls_structure_factor_coef Fsqd
_refine_ls_weighting_details 'w=1/[\s^2^(Fo^2^)+(0.1408P)^2^+2.1275P] where P=(Fo^2^+2Fc^2^)/3'
_refine_ls_weighting_scheme calc
_refine_ls_wR_factor_gt 0.2176
_refine_ls_wR_factor_ref 0.2336
_reflns_Friedel_coverage 0.000
_reflns_number_gt 8395
_reflns_number_total 10238
_reflns_threshold_expression 'I > 2\s(I)'
_cod_data_source_file d2cc01609e2.cif
_cod_data_source_block shelx_CCDC1
_cod_database_code 7130024
_shelx_shelxl_version_number 2018/3
_shelx_space_group_comment
;
The symmetry employed for this shelxl refinement is uniquely defined
by the following loop, which should always be used as a source of
symmetry information in preference to the above space-group names.
They are only intended as comments.
;
_shelx_estimated_absorpt_t_min 0.716
_shelx_estimated_absorpt_t_max 0.775

loop_
_space_group_symop_operation_xyz
'x, y, z'
'-x, -y, -z'

loop_
_atom_site_label
_atom_site_type_symbol
_atom_site_fract_x
_atom_site_fract_y
_atom_site_fract_z
_atom_site_U_iso_or_equiv
_atom_site_adp_type
_atom_site_occupancy
_atom_site_site_symmetry_order
_atom_site_calc_flag
_atom_site_refinement_flags_posn
_atom_site_refinement_flags_adp
_atom_site_refinement_flags_occupancy
_atom_site_disorder_assembly
_atom_site_disorder_group
C1 C 0.2820(2) 0.5803(2) 0.4462(2) 0.0273(6) Uani 1 1 d . . . . .
C2 C 0.3845(2) 0.5331(2) 0.4042(2) 0.0300(6) Uani 1 1 d . . . . .
C3 C 0.3963(3) 0.4573(2) 0.3678(2) 0.0346(7) Uani 1 1 d . . . . .
H3 H 0.466776 0.423814 0.341142 0.042 Uiso 1 1 calc R U . . .
C4 C 0.3086(3) 0.4284(2) 0.3689(2) 0.0353(7) Uani 1 1 d . . . . .
C5 C 0.2064(2) 0.4787(2) 0.4097(2) 0.0324(7) Uani 1 1 d . . . . .
H5 H 0.144853 0.461673 0.410867 0.039 Uiso 1 1 calc R U . . .
C6 C 0.1928(2) 0.5530(2) 0.4486(2) 0.0285(6) Uani 1 1 d . . . . .
C7 C 0.3250(3) 0.3429(3) 0.3303(3) 0.0496(10) Uani 1 1 d . . . . .
C8 C 0.4124(6) 0.3447(6) 0.2393(6) 0.132(4) Uani 1 1 d . . . . .
H8A H 0.416174 0.293935 0.211993 0.198 Uiso 1 1 calc R U . . .
H8B H 0.481866 0.336406 0.249436 0.198 Uiso 1 1 calc R U . . .
H8C H 0.395398 0.404837 0.197974 0.198 Uiso 1 1 calc R U . . .
C9 C 0.3595(10) 0.2573(4) 0.3973(7) 0.158(5) Uani 1 1 d . . . . .
H9A H 0.296485 0.243834 0.447348 0.237 Uiso 1 1 calc R U . . .
H9B H 0.410481 0.267814 0.421678 0.237 Uiso 1 1 calc R U . . .
H9C H 0.394050 0.204176 0.366612 0.237 Uiso 1 1 calc R U . . .
C10 C 0.2261(5) 0.3391(5) 0.3128(6) 0.099(2) Uani 1 1 d . . . . .
H10A H 0.172249 0.325137 0.371097 0.148 Uiso 1 1 calc R U . . .
H10B H 0.244042 0.290050 0.278505 0.148 Uiso 1 1 calc R U . . .
H10C H 0.197078 0.399572 0.277260 0.148 Uiso 1 1 calc R U . . .
C11 C 0.0481(2) 0.7729(2) 0.3721(2) 0.0287(6) Uani 1 1 d . . . . .
C12 C 0.0144(2) 0.6898(2) 0.4143(2) 0.0303(6) Uani 1 1 d . . . . .
C13 C -0.0619(3) 0.6701(2) 0.3874(3) 0.0383(8) Uani 1 1 d . . . . .
H13 H -0.083292 0.613031 0.416176 0.046 Uiso 1 1 calc R U . . .
C14 C -0.1077(3) 0.7309(3) 0.3201(3) 0.0440(8) Uani 1 1 d . . . . .
C15 C -0.0756(3) 0.8144(3) 0.2818(3) 0.0402(8) Uani 1 1 d . . . . .
H15 H -0.107394 0.858773 0.237312 0.048 Uiso 1 1 calc R U . . .
C16 C 0.0014(2) 0.8355(2) 0.3062(2) 0.0324(7) Uani 1 1 d . . . . .
C17 C -0.1905(4) 0.7084(3) 0.2897(4) 0.0621(12) Uani 1 1 d . . . . .
C18 C -0.2011(7) 0.6113(6) 0.3253(6) 0.123(3) Uani 1 1 d . U . . .
H18A H -0.219840 0.597844 0.392154 0.184 Uiso 1 1 calc R U . . .
H18B H -0.132810 0.568615 0.301355 0.184 Uiso 1 1 calc R U . . .
H18C H -0.257783 0.602810 0.306229 0.184 Uiso 1 1 calc R U . . .
C19 C -0.2973(8) 0.7830(7) 0.3105(7) 0.137(3) Uani 1 1 d . U . . .
H19A H -0.281997 0.843673 0.301266 0.205 Uiso 1 1 calc R U . . .
H19B H -0.338946 0.765120 0.373895 0.205 Uiso 1 1 calc R U . . .
H19C H -0.338721 0.787516 0.269377 0.205 Uiso 1 1 calc R U . . .
C20 C -0.1688(12) 0.7351(9) 0.1882(7) 0.205(7) Uani 1 1 d . . . . .
H20A H -0.216640 0.713080 0.169801 0.308 Uiso 1 1 calc R U . . .
H20B H -0.093814 0.706393 0.159440 0.308 Uiso 1 1 calc R U . . .
H20C H -0.181614 0.803268 0.168908 0.308 Uiso 1 1 calc R U . . .
C21 C 0.1531(3) 0.9127(2) 0.1651(2) 0.0343(7) Uani 1 1 d . . . . .
C22 C 0.1451(3) 0.8995(2) 0.0853(2) 0.0394(8) Uani 1 1 d . . . . .
H22 H 0.075816 0.907543 0.079248 0.047 Uiso 1 1 calc R U . . .
C23 C 0.2352(3) 0.8748(3) 0.0142(3) 0.0434(8) Uani 1 1 d . . . . .
C24 C 0.3351(3) 0.8659(3) 0.0256(2) 0.0421(8) Uani 1 1 d . . . . .
H24 H 0.398008 0.850102 -0.022310 0.050 Uiso 1 1 calc R U . . .
C25 C 0.3463(3) 0.8791(2) 0.1042(2) 0.0359(7) Uani 1 1 d . . . . .
C26 C 0.2548(3) 0.9018(2) 0.1757(2) 0.0334(7) Uani 1 1 d . . . . .
C27 C 0.2261(4) 0.8605(3) -0.0737(3) 0.0564(10) Uani 1 1 d . . . . .
C28 C 0.1265(7) 0.8259(8) -0.0562(4) 0.124(3) Uani 1 1 d . . . . .
H28A H 0.132873 0.763601 -0.016423 0.186 Uiso 1 1 calc R U . . .
H28B H 0.119901 0.822581 -0.114392 0.186 Uiso 1 1 calc R U . . .
H28C H 0.062529 0.869229 -0.026609 0.186 Uiso 1 1 calc R U . . .
C29 C 0.2152(6) 0.9559(4) -0.1401(4) 0.0866(17) Uani 1 1 d . . . . .
H29A H 0.152298 1.000784 -0.111486 0.130 Uiso 1 1 calc R U . . .
H29B H 0.206561 0.949316 -0.196160 0.130 Uiso 1 1 calc R U . . .
H29C H 0.279994 0.978509 -0.154815 0.130 Uiso 1 1 calc R U . . .
C30 C 0.3269(6) 0.7945(5) -0.1191(5) 0.105(2) Uani 1 1 d . . . . .
H30A H 0.323216 0.792912 -0.178862 0.158 Uiso 1 1 calc R U . . .
H30B H 0.332487 0.731509 -0.080679 0.158 Uiso 1 1 calc R U . . .
H30C H 0.390166 0.816474 -0.127054 0.158 Uiso 1 1 calc R U . . .
C31 C 0.4931(2) 0.7131(2) 0.2465(2) 0.0329(7) Uani 1 1 d . . . . .
C32 C 0.5263(3) 0.7507(2) 0.1534(2) 0.0341(7) Uani 1 1 d . . . . .
C33 C 0.6032(3) 0.6954(3) 0.0947(2) 0.0419(8) Uani 1 1 d . . . . .
H33 H 0.624698 0.722243 0.031490 0.050 Uiso 1 1 calc R U . . .
C34 C 0.6503(3) 0.6019(3) 0.1249(3) 0.0454(9) Uani 1 1 d . . . . .
C35 C 0.6147(3) 0.5650(2) 0.2182(2) 0.0381(7) Uani 1 1 d . . . . .
H35 H 0.643727 0.501127 0.241236 0.046 Uiso 1 1 calc R U . . .
C36 C 0.5378(2) 0.6193(2) 0.2781(2) 0.0325(7) Uani 1 1 d . . . . .
C37 C 0.7347(5) 0.5406(3) 0.0596(3) 0.0693(13) Uani 1 1 d . . . . .
C38 C 0.8138(10) 0.4710(9) 0.1025(6) 0.207(7) Uani 1 1 d . . . . .
H38A H 0.843952 0.501859 0.129978 0.310 Uiso 1 1 calc R U . . .
H38B H 0.871545 0.439766 0.056246 0.310 Uiso 1 1 calc R U . . .
H38C H 0.778852 0.424530 0.149930 0.310 Uiso 1 1 calc R U . . .
C39 C 0.2719(3) 0.6359(3) 0.5739(2) 0.0413(8) Uani 1 1 d . . . . .
H39A H 0.327588 0.577708 0.584398 0.050 Uiso 1 1 calc R U . . .
H39B H 0.201824 0.627007 0.617229 0.050 Uiso 1 1 calc R U . . .
C40 C 0.3451(3) 0.7833(3) 0.5245(3) 0.0486(9) Uani 1 1 d . . . . .
H40 H 0.370226 0.788838 0.460105 0.058 Uiso 1 1 calc R U . . .
C41 C 0.3866(5) 0.9263(4) 0.5420(5) 0.0830(17) Uani 1 1 d . . . . .
H41A H 0.461849 0.910366 0.544340 0.100 Uiso 1 1 calc R U . . .
H41B H 0.342702 0.969596 0.583822 0.100 Uiso 1 1 calc R U . . .
C42 C 0.3818(5) 0.9743(4) 0.4465(5) 0.0757(15) Uani 1 1 d . . . . .
C43 C 0.2844(4) 1.0216(3) 0.4261(4) 0.0569(11) Uani 1 1 d . . . . .
C44 C 0.1816(4) 1.0292(4) 0.4968(4) 0.0691(13) Uani 1 1 d . . . . .
H44 H 0.180122 1.002479 0.558826 0.083 Uiso 1 1 calc R U . . .
C45 C 0.0896(4) 1.0734(3) 0.4751(4) 0.0661(13) Uani 1 1 d . . . . .
H45 H 0.024078 1.077658 0.522803 0.079 Uiso 1 1 calc R U . . .
C46 C 0.0855(4) 1.1144(3) 0.3837(4) 0.0623(12) Uani 1 1 d . . . . .
C47 C -0.0086(4) 1.1599(4) 0.3595(4) 0.0738(15) Uani 1 1 d . . . . .
H47 H -0.074791 1.166604 0.406315 0.089 Uiso 1 1 calc R U . . .
C48 C -0.0100(5) 1.1959(4) 0.2697(5) 0.0836(16) Uani 1 1 d . . . . .
H48 H -0.076342 1.225243 0.255345 0.100 Uiso 1 1 calc R U . . .
C49 C 0.0850(6) 1.1890(4) 0.2016(5) 0.0855(17) Uani 1 1 d . . . . .
H49 H 0.084009 1.214242 0.139897 0.103 Uiso 1 1 calc R U . . .
C50 C 0.1819(5) 1.1459(3) 0.2211(3) 0.0657(13) Uani 1 1 d . . . . .
C51 C 0.2839(5) 1.1366(4) 0.1503(4) 0.0824(17) Uani 1 1 d . . . . .
H51 H 0.284546 1.161281 0.088165 0.099 Uiso 1 1 calc R U . . .
C52 C 0.3749(5) 1.0948(4) 0.1706(4) 0.0807(17) Uani 1 1 d . . . . .
H52 H 0.439566 1.090527 0.122077 0.097 Uiso 1 1 calc R U . . .
C53 C 0.3824(4) 1.0546(3) 0.2631(4) 0.0711(15) Uani 1 1 d . . . . .
C54 C 0.4758(5) 1.0078(4) 0.2864(6) 0.0875(19) Uani 1 1 d . . . . .
H54 H 0.542116 1.002393 0.239716 0.105 Uiso 1 1 calc R U . . .
C55 C 0.4762(4) 0.9685(4) 0.3755(6) 0.0836(18) Uani 1 1 d . . . . .
H55 H 0.542630 0.936489 0.388842 0.100 Uiso 1 1 calc R U . . .
C56 C 0.2815(4) 1.0624(3) 0.3355(3) 0.0573(11) Uani 1 1 d . . . . .
C57 C 0.1852(4) 1.1078(3) 0.3122(3) 0.0591(11) Uani 1 1 d . . . . .
C58 C 0.7865(12) 0.5926(6) -0.0239(6) 0.264(10) Uani 1 1 d . . . . .
H58A H 0.857214 0.554115 -0.050115 0.396 Uiso 1 1 calc R U . . .
H58B H 0.795529 0.648694 -0.013074 0.396 Uiso 1 1 calc R U . . .
H58C H 0.742842 0.610978 -0.066499 0.396 Uiso 1 1 calc R U . . .
C59 C 0.6801(10) 0.4794(12) 0.0460(12) 0.275(11) Uani 1 1 d . . . . .
H59A H 0.732829 0.435512 0.008615 0.412 Uiso 1 1 calc R U . . .
H59B H 0.625299 0.517513 0.014928 0.412 Uiso 1 1 calc R U . . .
H59C H 0.645815 0.444398 0.105374 0.412 Uiso 1 1 calc R U . . .
C60 C 0.2681(6) 0.6495(4) 0.1915(4) 0.0840(18) Uani 1 1 d . . . . .
H60A H 0.257444 0.718149 0.179836 0.101 Uiso 1 1 calc R U . . .
H60B H 0.273461 0.623773 0.254732 0.101 Uiso 1 1 calc R U . . .
Cl1 Cl 0.38436(15) 0.60556(14) 0.11915(16) 0.1101(6) Uani 1 1 d . . . . .
Cl2 Cl 0.15694(14) 0.62574(15) 0.18307(13) 0.1070(6) Uani 1 1 d . . . . .
N1 N 0.2993(3) 0.7159(3) 0.5870(3) 0.0566(9) Uani 1 1 d . . . . .
N2 N 0.2765(4) 0.7332(4) 0.6709(3) 0.0776(13) Uani 1 1 d . . . . .
N3 N 0.3072(5) 0.8100(4) 0.6616(3) 0.0871(15) Uani 1 1 d . . . . .
N4 N 0.3473(3) 0.8407(3) 0.5731(3) 0.0599(10) Uani 1 1 d . . . . .
O1 O 0.26645(16) 0.65780(15) 0.48124(15) 0.0304(5) Uani 1 1 d . . . . .
O2 O 0.12521(17) 0.79457(15) 0.39272(16) 0.0341(5) Uani 1 1 d . . . . .
H2 H 0.150473 0.749466 0.430040 0.051 Uiso 1 1 calc R U . . .
O3 O 0.26603(19) 0.91027(17) 0.25370(17) 0.0385(5) Uani 1 1 d . . . . .
H3A H 0.212093 0.899823 0.297243 0.058 Uiso 1 1 calc R U . . .
O4 O 0.4204(2) 0.76313(18) 0.30799(17) 0.0460(6) Uani 1 1 d . . . . .
H4 H 0.385346 0.811723 0.280763 0.069 Uiso 1 1 calc R U . . .
S1 S 0.06148(6) 0.61161(5) 0.50652(5) 0.0319(2) Uani 1 1 d . . . . .
S2 S 0.03627(6) 0.94524(5) 0.25444(6) 0.0366(2) Uani 1 1 d . . . . .
S3 S 0.47697(7) 0.87199(6) 0.11098(6) 0.0409(2) Uani 1 1 d . . . . .
S4 S 0.49943(6) 0.56946(6) 0.39742(5) 0.0340(2) Uani 1 1 d . . . . .

loop_
_atom_site_aniso_label
_atom_site_aniso_U_11
_atom_site_aniso_U_22
_atom_site_aniso_U_33
_atom_site_aniso_U_23
_atom_site_aniso_U_13
_atom_site_aniso_U_12
C1 0.0285(14) 0.0249(14) 0.0308(16) -0.0018(12) -0.0133(12) -0.0075(11)
C2 0.0258(14) 0.0306(15) 0.0336(16) -0.0016(13) -0.0114(12) -0.0079(12)
C3 0.0293(15) 0.0312(16) 0.0405(18) -0.0062(14) -0.0096(13) -0.0047(12)
C4 0.0363(16) 0.0280(16) 0.0425(19) -0.0062(14) -0.0104(14) -0.0106(13)
C5 0.0309(15) 0.0295(16) 0.0393(17) -0.0035(13) -0.0123(13) -0.0112(12)
C6 0.0243(14) 0.0278(15) 0.0329(16) -0.0009(12) -0.0102(12) -0.0077(11)
C7 0.047(2) 0.0362(19) 0.069(3) -0.0219(18) -0.0102(18) -0.0103(16)
C8 0.122(5) 0.145(6) 0.151(7) -0.122(6) 0.052(5) -0.076(5)
C9 0.304(13) 0.031(3) 0.204(9) -0.011(4) -0.181(10) -0.017(5)
C10 0.073(3) 0.098(4) 0.165(7) -0.092(5) -0.036(4) -0.010(3)
C11 0.0225(14) 0.0293(15) 0.0350(16) -0.0107(13) -0.0058(12) -0.0056(11)
C12 0.0234(14) 0.0305(16) 0.0359(17) -0.0062(13) -0.0078(12) -0.0062(12)
C13 0.0334(16) 0.0394(18) 0.048(2) -0.0036(15) -0.0170(15) -0.0153(14)
C14 0.0379(18) 0.046(2) 0.054(2) -0.0031(17) -0.0214(16) -0.0151(15)
C15 0.0341(17) 0.0407(19) 0.049(2) -0.0019(15) -0.0215(15) -0.0086(14)
C16 0.0264(14) 0.0294(16) 0.0406(18) -0.0072(13) -0.0107(13) -0.0042(12)
C17 0.061(3) 0.061(3) 0.083(3) 0.004(2) -0.046(2) -0.027(2)
C18 0.125(3) 0.127(3) 0.132(3) -0.0213(19) -0.049(2) -0.0395(19)
C19 0.133(3) 0.140(4) 0.142(4) -0.028(2) -0.043(2) -0.035(2)
C20 0.353(16) 0.254(13) 0.141(8) 0.081(8) -0.179(10) -0.238(13)
C21 0.0364(16) 0.0252(15) 0.0396(18) -0.0020(13) -0.0127(14) -0.0071(12)
C22 0.0448(19) 0.0336(17) 0.0416(19) 0.0011(14) -0.0204(15) -0.0104(14)
C23 0.054(2) 0.0349(18) 0.042(2) 0.0009(15) -0.0202(16) -0.0118(15)
C24 0.0455(19) 0.0396(19) 0.0346(18) -0.0001(15) -0.0095(15) -0.0104(15)
C25 0.0368(17) 0.0323(17) 0.0368(18) -0.0006(13) -0.0086(14) -0.0138(13)
C26 0.0402(17) 0.0253(15) 0.0376(18) -0.0025(13) -0.0151(14) -0.0104(13)
C27 0.069(3) 0.063(3) 0.036(2) -0.0048(18) -0.0220(19) -0.011(2)
C28 0.149(6) 0.218(9) 0.065(4) -0.039(5) -0.025(4) -0.118(7)
C29 0.114(5) 0.087(4) 0.054(3) 0.010(3) -0.044(3) -0.018(3)
C30 0.126(5) 0.117(5) 0.086(4) -0.063(4) -0.065(4) 0.030(4)
C31 0.0261(15) 0.0423(18) 0.0352(17) -0.0084(14) -0.0090(13) -0.0139(13)
C32 0.0313(15) 0.0386(18) 0.0364(17) -0.0053(14) -0.0098(13) -0.0156(13)
C33 0.0467(19) 0.045(2) 0.0332(18) -0.0074(15) -0.0061(15) -0.0170(16)
C34 0.049(2) 0.048(2) 0.040(2) -0.0153(17) -0.0064(16) -0.0138(17)
C35 0.0376(17) 0.0375(18) 0.0438(19) -0.0093(15) -0.0126(15) -0.0129(14)
C36 0.0273(15) 0.0424(18) 0.0327(17) -0.0052(14) -0.0112(12) -0.0143(13)
C37 0.085(3) 0.056(3) 0.054(3) -0.025(2) -0.003(2) -0.005(2)
C38 0.197(11) 0.202(11) 0.098(6) -0.071(7) -0.018(6) 0.128(9)
C39 0.0467(19) 0.0448(19) 0.0329(18) -0.0069(15) -0.0160(15) -0.0074(15)
C40 0.059(2) 0.051(2) 0.050(2) -0.0196(18) -0.0231(18) -0.0144(18)
C41 0.102(4) 0.067(3) 0.117(5) -0.033(3) -0.061(4) -0.024(3)
C42 0.082(3) 0.058(3) 0.116(5) -0.037(3) -0.038(3) -0.026(2)
C43 0.061(3) 0.043(2) 0.084(3) -0.031(2) -0.022(2) -0.0178(18)
C44 0.083(3) 0.061(3) 0.071(3) -0.032(2) -0.013(3) -0.021(2)
C45 0.061(3) 0.058(3) 0.078(3) -0.035(2) -0.003(2) -0.012(2)
C46 0.067(3) 0.048(2) 0.070(3) -0.027(2) -0.002(2) -0.017(2)
C47 0.061(3) 0.059(3) 0.099(4) -0.032(3) -0.014(3) -0.006(2)
C48 0.084(4) 0.071(3) 0.091(4) -0.015(3) -0.023(3) -0.015(3)
C49 0.116(5) 0.057(3) 0.086(4) -0.002(3) -0.039(4) -0.022(3)
C50 0.090(3) 0.041(2) 0.064(3) -0.012(2) -0.009(3) -0.027(2)
C51 0.099(4) 0.053(3) 0.081(4) -0.005(3) 0.003(3) -0.036(3)
C52 0.089(4) 0.058(3) 0.084(4) -0.019(3) 0.016(3) -0.044(3)
C53 0.062(3) 0.049(2) 0.105(4) -0.031(3) 0.005(3) -0.034(2)
C54 0.063(3) 0.067(3) 0.135(6) -0.038(4) -0.002(3) -0.033(3)
C55 0.058(3) 0.072(3) 0.140(6) -0.045(4) -0.023(3) -0.026(3)
C56 0.067(3) 0.042(2) 0.075(3) -0.027(2) -0.010(2) -0.0253(19)
C57 0.068(3) 0.038(2) 0.076(3) -0.023(2) -0.008(2) -0.0211(19)
C58 0.335(17) 0.088(6) 0.122(7) -0.008(5) 0.141(10) 0.040(8)
C59 0.172(10) 0.35(2) 0.38(2) -0.337(19) 0.072(12) -0.098(12)
C60 0.152(6) 0.049(3) 0.066(3) -0.001(2) -0.050(4) -0.032(3)
Cl1 0.0931(11) 0.1030(12) 0.1577(17) -0.0185(12) -0.0598(11) -0.0352(9)
Cl2 0.0855(10) 0.1225(14) 0.0985(12) -0.0381(10) -0.0075(8) -0.0116(9)
N1 0.058(2) 0.063(2) 0.059(2) -0.0217(18) -0.0269(17) -0.0061(17)
N2 0.112(3) 0.096(3) 0.043(2) -0.027(2) -0.022(2) -0.037(3)
N3 0.125(4) 0.101(4) 0.066(3) -0.039(3) -0.039(3) -0.034(3)
N4 0.073(2) 0.062(2) 0.070(3) -0.0275(19) -0.037(2) -0.0179(18)
O1 0.0323(11) 0.0305(11) 0.0327(11) -0.0051(9) -0.0138(9) -0.0094(9)
O2 0.0329(11) 0.0311(11) 0.0443(13) -0.0027(10) -0.0184(10) -0.0119(9)
O3 0.0382(12) 0.0418(13) 0.0415(13) -0.0123(11) -0.0111(10) -0.0143(10)
O4 0.0420(13) 0.0466(15) 0.0351(13) -0.0074(11) -0.0065(10) 0.0027(11)
S1 0.0242(4) 0.0344(4) 0.0349(4) -0.0022(3) -0.0078(3) -0.0088(3)
S2 0.0335(4) 0.0257(4) 0.0477(5) -0.0047(3) -0.0131(3) -0.0036(3)
S3 0.0356(4) 0.0396(5) 0.0458(5) -0.0013(4) -0.0079(4) -0.0175(4)
S4 0.0254(4) 0.0447(5) 0.0342(4) -0.0025(3) -0.0132(3) -0.0114(3)

loop_
_atom_type_symbol
_atom_type_description
_atom_type_scat_dispersion_real
_atom_type_scat_dispersion_imag
_atom_type_scat_source
C C 0.0137 0.0067 'International Tables Vol C Tables 4.2.6.8 and 6.1.1.4'
H H 0.0000 0.0000 'International Tables Vol C Tables 4.2.6.8 and 6.1.1.4'
N N 0.0241 0.0134 'International Tables Vol C Tables 4.2.6.8 and 6.1.1.4'
O O 0.0389 0.0241 'International Tables Vol C Tables 4.2.6.8 and 6.1.1.4'
Cl Cl 0.3281 0.5435 'International Tables Vol C Tables 4.2.6.8 and 6.1.1.4'
S S 0.2925 0.4295 'International Tables Vol C Tables 4.2.6.8 and 6.1.1.4'

loop_
_geom_angle_atom_site_label_1
_geom_angle_atom_site_label_2
_geom_angle_atom_site_label_3
_geom_angle
_geom_angle_site_symmetry_1
_geom_angle_site_symmetry_3
_geom_angle_publ_flag
O1 C1 C2 121.0(3) . . ?
O1 C1 C6 119.3(3) . . ?
C2 C1 C6 119.7(3) . . ?
C3 C2 C1 119.1(3) . . ?
C3 C2 S4 120.7(2) . . ?
C1 C2 S4 120.2(2) . . ?
C2 C3 C4 122.6(3) . . ?
C2 C3 H3 118.7 . . ?
C4 C3 H3 118.7 . . ?
C5 C4 C3 116.9(3) . . ?
C5 C4 C7 122.0(3) . . ?
C3 C4 C7 121.0(3) . . ?
C6 C5 C4 121.6(3) . . ?
C6 C5 H5 119.2 . . ?
C4 C5 H5 119.2 . . ?
C5 C6 C1 120.2(3) . . ?
C5 C6 S1 120.6(2) . . ?
C1 C6 S1 119.2(2) . . ?
C9 C7 C10 110.0(6) . . ?
C9 C7 C8 109.1(7) . . ?
C10 C7 C8 106.7(5) . . ?
C9 C7 C4 107.9(4) . . ?
C10 C7 C4 112.9(3) . . ?
C8 C7 C4 110.3(3) . . ?
C7 C8 H8A 109.5 . . ?
C7 C8 H8B 109.5 . . ?
H8A C8 H8B 109.5 . . ?
C7 C8 H8C 109.5 . . ?
H8A C8 H8C 109.5 . . ?
H8B C8 H8C 109.5 . . ?
C7 C9 H9A 109.5 . . ?
C7 C9 H9B 109.5 . . ?
H9A C9 H9B 109.5 . . ?
C7 C9 H9C 109.5 . . ?
H9A C9 H9C 109.5 . . ?
H9B C9 H9C 109.5 . . ?
C7 C10 H10A 109.5 . . ?
C7 C10 H10B 109.5 . . ?
H10A C10 H10B 109.5 . . ?
C7 C10 H10C 109.5 . . ?
H10A C10 H10C 109.5 . . ?
H10B C10 H10C 109.5 . . ?
O2 C11 C16 118.9(3) . . ?
O2 C11 C12 122.7(3) . . ?
C16 C11 C12 118.5(3) . . ?
C11 C12 C13 119.8(3) . . ?
C11 C12 S1 120.9(2) . . ?
C13 C12 S1 119.2(2) . . ?
C14 C13 C12 122.5(3) . . ?
C14 C13 H13 118.8 . . ?
C12 C13 H13 118.8 . . ?
C13 C14 C15 116.4(3) . . ?
C13 C14 C17 122.3(3) . . ?
C15 C14 C17 121.2(3) . . ?
C14 C15 C16 122.4(3) . . ?
C14 C15 H15 118.8 . . ?
C16 C15 H15 118.8 . . ?
C11 C16 C15 120.3(3) . . ?
C11 C16 S2 120.4(2) . . ?
C15 C16 S2 119.3(3) . . ?
C19 C17 C18 114.4(6) . . ?
C19 C17 C20 95.7(8) . . ?
C18 C17 C20 112.0(7) . . ?
C19 C17 C14 108.7(5) . . ?
C18 C17 C14 113.8(5) . . ?
C20 C17 C14 110.9(5) . . ?
C17 C18 H18A 109.5 . . ?
C17 C18 H18B 109.5 . . ?
H18A C18 H18B 109.5 . . ?
C17 C18 H18C 109.5 . . ?
H18A C18 H18C 109.5 . . ?
H18B C18 H18C 109.5 . . ?
C17 C19 H19A 109.5 . . ?
C17 C19 H19B 109.5 . . ?
H19A C19 H19B 109.5 . . ?
C17 C19 H19C 109.5 . . ?
H19A C19 H19C 109.5 . . ?
H19B C19 H19C 109.5 . . ?
C17 C20 H20A 109.5 . . ?
C17 C20 H20B 109.5 . . ?
H20A C20 H20B 109.5 . . ?
C17 C20 H20C 109.5 . . ?
H20A C20 H20C 109.5 . . ?
H20B C20 H20C 109.5 . . ?
C22 C21 C26 120.1(3) . . ?
C22 C21 S2 121.0(3) . . ?
C26 C21 S2 118.8(3) . . ?
C21 C22 C23 122.1(3) . . ?
C21 C22 H22 118.9 . . ?
C23 C22 H22 118.9 . . ?
C22 C23 C24 116.7(3) . . ?
C22 C23 C27 122.0(4) . . ?
C24 C23 C27 121.3(4) . . ?
C25 C24 C23 122.8(3) . . ?
C25 C24 H24 118.6 . . ?
C23 C24 H24 118.6 . . ?
C24 C25 C26 119.5(3) . . ?
C24 C25 S3 119.9(3) . . ?
C26 C25 S3 120.5(3) . . ?
O3 C26 C25 119.5(3) . . ?
O3 C26 C21 121.8(3) . . ?
C25 C26 C21 118.7(3) . . ?
C30 C27 C28 110.9(6) . . ?
C30 C27 C23 111.0(4) . . ?
C28 C27 C23 111.7(4) . . ?
C30 C27 C29 107.6(5) . . ?
C28 C27 C29 107.7(5) . . ?
C23 C27 C29 107.7(4) . . ?
C27 C28 H28A 109.5 . . ?
C27 C28 H28B 109.5 . . ?
H28A C28 H28B 109.5 . . ?
C27 C28 H28C 109.5 . . ?
H28A C28 H28C 109.5 . . ?
H28B C28 H28C 109.5 . . ?
C27 C29 H29A 109.5 . . ?
C27 C29 H29B 109.5 . . ?
H29A C29 H29B 109.5 . . ?
C27 C29 H29C 109.5 . . ?
H29A C29 H29C 109.5 . . ?
H29B C29 H29C 109.5 . . ?
C27 C30 H30A 109.5 . . ?
C27 C30 H30B 109.5 . . ?
H30A C30 H30B 109.5 . . ?
C27 C30 H30C 109.5 . . ?
H30A C30 H30C 109.5 . . ?
H30B C30 H30C 109.5 . . ?
O4 C31 C32 123.3(3) . . ?
O4 C31 C36 118.2(3) . . ?
C32 C31 C36 118.5(3) . . ?
C33 C32 C31 119.9(3) . . ?
C33 C32 S3 119.9(3) . . ?
C31 C32 S3 120.0(3) . . ?
C32 C33 C34 122.6(3) . . ?
C32 C33 H33 118.7 . . ?
C34 C33 H33 118.7 . . ?
C35 C34 C33 116.6(3) . . ?
C35 C34 C37 120.9(4) . . ?
C33 C34 C37 122.5(4) . . ?
C34 C35 C36 121.6(3) . . ?
C34 C35 H35 119.2 . . ?
C36 C35 H35 119.2 . . ?
C35 C36 C31 120.7(3) . . ?
C35 C36 S4 119.6(3) . . ?
C31 C36 S4 119.7(3) . . ?
C58 C37 C38 110.6(9) . . ?
C58 C37 C59 112.1(11) . . ?
C38 C37 C59 100.5(11) . . ?
C58 C37 C34 113.5(5) . . ?
C38 C37 C34 112.4(5) . . ?
C59 C37 C34 107.1(5) . . ?
C37 C38 H38A 109.5 . . ?
C37 C38 H38B 109.5 . . ?
H38A C38 H38B 109.5 . . ?
C37 C38 H38C 109.5 . . ?
H38A C38 H38C 109.5 . . ?
H38B C38 H38C 109.5 . . ?
O1 C39 N1 106.9(3) . . ?
O1 C39 H39A 110.3 . . ?
N1 C39 H39A 110.3 . . ?
O1 C39 H39B 110.3 . . ?
N1 C39 H39B 110.3 . . ?
H39A C39 H39B 108.6 . . ?
N4 C40 N1 105.3(4) . . ?
N4 C40 H40 127.3 . . ?
N1 C40 H40 127.3 . . ?
N4 C41 C42 112.0(4) . . ?
N4 C41 H41A 109.2 . . ?
C42 C41 H41A 109.2 . . ?
N4 C41 H41B 109.2 . . ?
C42 C41 H41B 109.2 . . ?
H41A C41 H41B 107.9 . . ?
C55 C42 C43 118.7(6) . . ?
C55 C42 C41 119.2(6) . . ?
C43 C42 C41 122.1(5) . . ?
C42 C43 C56 121.0(5) . . ?
C42 C43 C44 121.9(5) . . ?
C56 C43 C44 117.1(4) . . ?
C45 C44 C43 120.6(5) . . ?
C45 C44 H44 119.7 . . ?
C43 C44 H44 119.7 . . ?
C44 C45 C46 122.8(5) . . ?
C44 C45 H45 118.6 . . ?
C46 C45 H45 118.6 . . ?
C47 C46 C45 123.9(5) . . ?
C47 C46 C57 118.0(5) . . ?
C45 C46 C57 118.1(5) . . ?
C48 C47 C46 122.4(5) . . ?
C48 C47 H47 118.8 . . ?
C46 C47 H47 118.8 . . ?
C49 C48 C47 119.5(6) . . ?
C49 C48 H48 120.3 . . ?
C47 C48 H48 120.3 . . ?
C50 C49 C48 121.1(6) . . ?
C50 C49 H49 119.5 . . ?
C48 C49 H49 119.5 . . ?
C49 C50 C57 120.5(5) . . ?
C49 C50 C51 122.3(6) . . ?
C57 C50 C51 117.2(5) . . ?
C52 C51 C50 121.1(6) . . ?
C52 C51 H51 119.4 . . ?
C50 C51 H51 119.4 . . ?
C51 C52 C53 123.6(5) . . ?
C51 C52 H52 118.2 . . ?
C53 C52 H52 118.2 . . ?
C54 C53 C56 118.4(6) . . ?
C54 C53 C52 125.1(6) . . ?
C56 C53 C52 116.5(5) . . ?
C53 C54 C55 121.8(6) . . ?
C53 C54 H54 119.1 . . ?
C55 C54 H54 119.1 . . ?
C54 C55 C42 121.6(6) . . ?
C54 C55 H55 119.2 . . ?
C42 C55 H55 119.2 . . ?
C57 C56 C43 122.5(4) . . ?
C57 C56 C53 118.9(5) . . ?
C43 C56 C53 118.5(5) . . ?
C56 C57 C46 118.9(5) . . ?
C56 C57 C50 122.6(5) . . ?
C46 C57 C50 118.5(5) . . ?
C37 C58 H58A 109.5 . . ?
C37 C58 H58B 109.5 . . ?
H58A C58 H58B 109.5 . . ?
C37 C58 H58C 109.5 . . ?
H58A C58 H58C 109.5 . . ?
H58B C58 H58C 109.5 . . ?
C37 C59 H59A 109.5 . . ?
C37 C59 H59B 109.5 . . ?
H59A C59 H59B 109.5 . . ?
C37 C59 H59C 109.5 . . ?
H59A C59 H59C 109.5 . . ?
H59B C59 H59C 109.5 . . ?
Cl1 C60 Cl2 114.1(3) . . ?
Cl1 C60 H60A 108.7 . . ?
Cl2 C60 H60A 108.7 . . ?
Cl1 C60 H60B 108.7 . . ?
Cl2 C60 H60B 108.7 . . ?
H60A C60 H60B 107.6 . . ?
N2 N1 C40 108.4(4) . . ?
N2 N1 C39 121.6(4) . . ?
C40 N1 C39 130.0(3) . . ?
N3 N2 N1 108.4(4) . . ?
N4 N3 N2 107.2(4) . . ?
N3 N4 C40 110.6(4) . . ?
N3 N4 C41 119.4(4) . . ?
C40 N4 C41 129.9(4) . . ?
C1 O1 C39 114.3(2) . . ?
C11 O2 H2 109.5 . . ?
C26 O3 H3A 109.5 . . ?
C31 O4 H4 109.5 . . ?
C12 S1 C6 102.02(14) . . ?
C21 S2 C16 100.75(15) . . ?
C32 S3 C25 103.90(15) . . ?
C36 S4 C2 99.72(14) . . ?

loop_
_geom_bond_atom_site_label_1
_geom_bond_atom_site_label_2
_geom_bond_distance
_geom_bond_site_symmetry_2
_geom_bond_publ_flag
C1 O1 1.389(4) . ?
C1 C2 1.389(4) . ?
C1 C6 1.394(4) . ?
C2 C3 1.393(5) . ?
C2 S4 1.786(3) . ?
C3 C4 1.396(5) . ?
C3 H3 0.9500 . ?
C4 C5 1.397(5) . ?
C4 C7 1.535(5) . ?
C5 C6 1.389(4) . ?
C5 H5 0.9500 . ?
C6 S1 1.788(3) . ?
C7 C9 1.494(8) . ?
C7 C10 1.492(7) . ?
C7 C8 1.527(7) . ?
C8 H8A 0.9800 . ?
C8 H8B 0.9800 . ?
C8 H8C 0.9800 . ?
C9 H9A 0.9800 . ?
C9 H9B 0.9800 . ?
C9 H9C 0.9800 . ?
C10 H10A 0.9800 . ?
C10 H10B 0.9800 . ?
C10 H10C 0.9800 . ?
C11 O2 1.361(4) . ?
C11 C16 1.389(5) . ?
C11 C12 1.400(4) . ?
C12 C13 1.396(4) . ?
C12 S1 1.777(3) . ?
C13 C14 1.389(5) . ?
C13 H13 0.9500 . ?
C14 C15 1.390(5) . ?
C14 C17 1.537(5) . ?
C15 C16 1.391(5) . ?
C15 H15 0.9500 . ?
C16 S2 1.785(3) . ?
C17 C19 1.545(11) . ?
C17 C18 1.470(10) . ?
C17 C20 1.494(10) . ?
C18 H18A 0.9800 . ?
C18 H18B 0.9800 . ?
C18 H18C 0.9800 . ?
C19 H19A 0.9800 . ?
C19 H19B 0.9800 . ?
C19 H19C 0.9800 . ?
C20 H20A 0.9800 . ?
C20 H20B 0.9800 . ?
C20 H20C 0.9800 . ?
C21 C22 1.392(5) . ?
C21 C26 1.408(5) . ?
C21 S2 1.778(3) . ?
C22 C23 1.390(5) . ?
C22 H22 0.9500 . ?
C23 C24 1.398(5) . ?
C23 C27 1.532(6) . ?
C24 C25 1.392(5) . ?
C24 H24 0.9500 . ?
C25 C26 1.397(5) . ?
C25 S3 1.793(3) . ?
C26 O3 1.353(4) . ?
C27 C30 1.519(7) . ?
C27 C28 1.523(8) . ?
C27 C29 1.538(7) . ?
C28 H28A 0.9800 . ?
C28 H28B 0.9800 . ?
C28 H28C 0.9800 . ?
C29 H29A 0.9800 . ?
C29 H29B 0.9800 . ?
C29 H29C 0.9800 . ?
C30 H30A 0.9800 . ?
C30 H30B 0.9800 . ?
C30 H30C 0.9800 . ?
C31 O4 1.350(4) . ?
C31 C32 1.395(5) . ?
C31 C36 1.394(5) . ?
C32 C33 1.387(5) . ?
C32 S3 1.783(3) . ?
C33 C34 1.393(6) . ?
C33 H33 0.9500 . ?
C34 C35 1.398(5) . ?
C34 C37 1.535(6) . ?
C35 C36 1.389(5) . ?
C35 H35 0.9500 . ?
C36 S4 1.788(3) . ?
C37 C58 1.414(9) . ?
C37 C38 1.462(10) . ?
C37 C59 1.473(12) . ?
C38 H38A 0.9800 . ?
C38 H38B 0.9800 . ?
C38 H38C 0.9800 . ?
C39 O1 1.440(4) . ?
C39 N1 1.483(5) . ?
C39 H39A 0.9900 . ?
C39 H39B 0.9900 . ?
C40 N4 1.348(5) . ?
C40 N1 1.354(6) . ?
C40 H40 0.9500 . ?
C41 N4 1.467(7) . ?
C41 C42 1.501(9) . ?
C41 H41A 0.9900 . ?
C41 H41B 0.9900 . ?
C42 C55 1.388(9) . ?
C42 C43 1.398(7) . ?
C43 C56 1.407(7) . ?
C43 C44 1.460(7) . ?
C44 C45 1.337(7) . ?
C44 H44 0.9500 . ?
C45 C46 1.423(8) . ?
C45 H45 0.9500 . ?
C46 C47 1.383(7) . ?
C46 C57 1.438(6) . ?
C47 C48 1.381(8) . ?
C47 H47 0.9500 . ?
C48 C49 1.370(9) . ?
C48 H48 0.9500 . ?
C49 C50 1.379(8) . ?
C49 H49 0.9500 . ?
C50 C57 1.411(7) . ?
C50 C51 1.454(8) . ?
C51 C52 1.311(9) . ?
C51 H51 0.9500 . ?
C52 C53 1.449(9) . ?
C52 H52 0.9500 . ?
C53 C54 1.371(9) . ?
C53 C56 1.455(7) . ?
C54 C55 1.374(9) . ?
C54 H54 0.9500 . ?
C55 H55 0.9500 . ?
C56 C57 1.400(7) . ?
C58 H58A 0.9800 . ?
C58 H58B 0.9800 . ?
C58 H58C 0.9800 . ?
C59 H59A 0.9800 . ?
C59 H59B 0.9800 . ?
C59 H59C 0.9800 . ?
C60 Cl1 1.678(7) . ?
C60 Cl2 1.726(7) . ?
C60 H60A 0.9900 . ?
C60 H60B 0.9900 . ?
N1 N2 1.351(5) . ?
N2 N3 1.328(7) . ?
N3 N4 1.325(6) . ?
O2 H2 0.8400 . ?
O3 H3A 0.8400 . ?
O4 H4 0.8400 . ?
